data_2235172
loop_
_publ_author_name
'Li, Ya-Feng'
'Xu, Yue'
'Qin, Xiao-Lin'
'Gao, Wen-Yuan'
'Gao, Yue'

_publ_section_title
;
 <i>catena</i>-Poly[[(1,10-phenanthroline-\k^2^<i>N</i>,<i>N</i>')zinc]-\m-furan-2,5-dicarboxylato-\k^4^<i>O</i>^2^,<i>O</i>^2'^:<i>O</i>^5^,<i>O</i>^5'^]
;
_journal_coeditor_code NG5269
_journal_issue 6
_journal_name_full 'Acta Crystallographica Section E'
_journal_page_first m750
_journal_paper_doi 10.1107/S1600536812019836
_journal_volume 68
_journal_year 2012
_chemical_formula_iupac '[Zn (C6 H2 O5) (C12 H8 N2)]'
_chemical_formula_moiety 'C18 H10 N2 O5 Zn'
_chemical_formula_sum 'C18 H10 N2 O5 Zn'
_chemical_formula_weight 399.67
_chemical_name_systematic
;
<i>catena</i>-Poly[[(1,10-phenanthroline-\k^2^<i>N</i>,<i>N</i>')zinc]-
\m-furan-2,5-dicarboxylato-
\k^4^<i>O</i>^2^,<i>O</i>^2'^:<i>O</i>^5^,<i>O</i>^5'^]
;
_space_group_IT_number 14
_symmetry_cell_setting monoclinic
_symmetry_space_group_name_Hall '-P 2ybc'
_symmetry_space_group_name_H-M 'P 1 21/c 1'
_atom_sites_solution_hydrogens geom
_atom_sites_solution_primary direct
_atom_sites_solution_secondary difmap
_audit_creation_method SHELXL-97
_cell_angle_alpha 90.00
_cell_angle_beta 104.42(3)
_cell_angle_gamma 90.00
_cell_formula_units_Z 4
_cell_length_a 5.8725(10)
_cell_length_b 15.013(3)
_cell_length_c 19.241(8)
_cell_measurement_reflns_used 2000
_cell_measurement_temperature 293(2)
_cell_measurement_theta_max 27.48
_cell_measurement_theta_min 3.49
_cell_volume 1642.9(8)
_computing_cell_refinement 'PROCESS-AUTO (Rigaku, 1998)'
_computing_data_collection 'PROCESS-AUTO (Rigaku, 1998)'
_computing_data_reduction 'CrystalStructure (Rigaku/MSC, 2002)'
_computing_molecular_graphics 'DIAMOND (Brandenburg, 2000)'
_computing_publication_material 'SHELXL97 (Sheldrick, 2008)'
_computing_structure_refinement 'SHELXL97 (Sheldrick, 2008)'
_computing_structure_solution 'SHELXS97 (Sheldrick, 2008)'
_diffrn_ambient_temperature 293(2)
_diffrn_detector_area_resol_mean 10.00
_diffrn_measured_fraction_theta_full 0.992
_diffrn_measured_fraction_theta_max 0.979
_diffrn_measurement_device_type 'Rigaku R-AXIS RAPID'
_diffrn_measurement_method \w
_diffrn_radiation_monochromator graphite
_diffrn_radiation_source 'fine-focus sealed tube'
_diffrn_radiation_type MoK\a
_diffrn_radiation_wavelength 0.71073
_diffrn_reflns_av_R_equivalents 0.0658
_diffrn_reflns_av_sigmaI/netI 0.0605
_diffrn_reflns_limit_h_max 7
_diffrn_reflns_limit_h_min -7
_diffrn_reflns_limit_k_max 19
_diffrn_reflns_limit_k_min -19
_diffrn_reflns_limit_l_max 24
_diffrn_reflns_limit_l_min -24
_diffrn_reflns_number 14467
_diffrn_reflns_theta_full 25.00
_diffrn_reflns_theta_max 27.48
_diffrn_reflns_theta_min 3.49
_exptl_absorpt_coefficient_mu 1.528
_exptl_absorpt_correction_T_max 0.8379
_exptl_absorpt_correction_T_min 0.7921
_exptl_absorpt_correction_type multi-scan
_exptl_absorpt_process_details '(ABSCOR; Higashi, 1995)'
_exptl_crystal_colour colorless
_exptl_crystal_density_diffrn 1.616
_exptl_crystal_density_method 'not measured'
_exptl_crystal_description block
_exptl_crystal_F_000 808
_exptl_crystal_size_max 0.16
_exptl_crystal_size_mid 0.13
_exptl_crystal_size_min 0.12
_refine_diff_density_max 0.367
_refine_diff_density_min -0.367
_refine_ls_extinction_method none
_refine_ls_goodness_of_fit_ref 1.044
_refine_ls_hydrogen_treatment constr
_refine_ls_matrix_type full
_refine_ls_number_parameters 235
_refine_ls_number_reflns 3688
_refine_ls_number_restraints 156
_refine_ls_restrained_S_all 1.060
_refine_ls_R_factor_all 0.1075
_refine_ls_R_factor_gt 0.0550
_refine_ls_shift/su_max 0.000
_refine_ls_shift/su_mean 0.000
_refine_ls_structure_factor_coef Fsqd
_refine_ls_weighting_details 'calc w=1/[\s^2^(Fo^2^)+(0.0305P)^2^+1.7497P] where P=(Fo^2^+2Fc^2^)/3'
_refine_ls_weighting_scheme calc
_refine_ls_wR_factor_gt 0.0986
_refine_ls_wR_factor_ref 0.1214
_reflns_number_gt 2166
_reflns_number_total 3688
_reflns_threshold_expression I>2\s(I)
_cod_data_source_file ng5269.cif
_cod_data_source_block I
_cod_original_sg_symbol_H-M 'P 21/c'
_cod_database_code 2235172
_cod_database_fobs_code 2235172

loop_
_symmetry_equiv_pos_as_xyz
'x, y, z'
'-x, y+1/2, -z+1/2'
'-x, -y, -z'
'x, -y-1/2, z-1/2'

loop_
_atom_site_type_symbol
_atom_site_label
_atom_site_fract_x
_atom_site_fract_y
_atom_site_fract_z
_atom_site_U_iso_or_equiv
_atom_site_adp_type
_atom_site_calc_flag
_atom_site_refinement_flags
_atom_site_occupancy
_atom_site_symmetry_multiplicity
Zn Zn1 0.35240(10) 0.25875(4) 0.08732(3) 0.0611(2) Uani d U 1 1
O O1 0.6391(5) 0.3452(2) 0.11677(17) 0.0704(9) Uani d U 1 1
O O2 0.3330(5) 0.3794(2) 0.15596(16) 0.0662(9) Uani d U 1 1
O O3 0.5760(4) 0.51458(17) 0.23919(13) 0.0448(6) Uani d U 1 1
O O4 0.8463(5) 0.6748(2) 0.36985(15) 0.0636(8) Uani d U 1 1
O O5 0.4722(5) 0.6501(2) 0.32328(16) 0.0686(9) Uani d U 1 1
N N1 0.1045(7) 0.3030(3) -0.00407(19) 0.0614(9) Uani d U 1 1
N N2 0.4670(6) 0.1904(3) 0.00778(18) 0.0606(10) Uani d U 1 1
C C1 0.5395(7) 0.3928(3) 0.1538(2) 0.0503(10) Uani d U 1 1
C C2 0.6835(6) 0.4618(3) 0.1988(2) 0.0437(9) Uani d U 1 1
C C3 0.9155(7) 0.4798(3) 0.2139(2) 0.0565(11) Uani d U 1 1
H H3 1.0259 0.4532 0.1933 0.068 Uiso calc R 1 1
C C4 0.9582(7) 0.5469(3) 0.2670(2) 0.0544(11) Uani d U 1 1
H H4 1.1028 0.5724 0.2886 0.065 Uiso calc R 1 1
C C5 0.7492(6) 0.5669(3) 0.28057(19) 0.0444(9) Uani d U 1 1
C C6 0.6828(7) 0.6332(3) 0.3271(2) 0.0484(10) Uani d U 1 1
C C7 -0.0749(10) 0.3570(4) -0.0079(3) 0.0833(16) Uani d U 1 1
H H7 -0.0992 0.3816 0.0340 0.100 Uiso calc R 1 1
C C8 -0.2319(10) 0.3783(4) -0.0746(4) 0.0997(19) Uani d U 1 1
H H8 -0.3571 0.4170 -0.0767 0.120 Uiso calc R 1 1
C C9 -0.1958(10) 0.3409(4) -0.1357(3) 0.0943(19) Uani d U 1 1
H H9 -0.2991 0.3539 -0.1797 0.113 Uiso calc R 1 1
C C10 -0.0086(9) 0.2843(4) -0.1334(3) 0.0711(14) Uani d U 1 1
C C11 0.0446(11) 0.2424(4) -0.1952(2) 0.0849(17) Uani d U 1 1
H H11 -0.0532 0.2524 -0.2405 0.102 Uiso calc R 1 1
C C12 0.2292(12) 0.1902(4) -0.1882(3) 0.0942(18) Uani d U 1 1
H H12 0.2631 0.1667 -0.2293 0.113 Uiso calc R 1 1
C C13 0.3771(10) 0.1689(4) -0.1206(3) 0.0757(14) Uani d U 1 1
C C14 0.5738(13) 0.1132(5) -0.1103(4) 0.107(2) Uani d U 1 1
H H14 0.6125 0.0874 -0.1497 0.129 Uiso calc R 1 1
C C15 0.7072(12) 0.0968(5) -0.0442(4) 0.112(2) Uani d U 1 1
H H15 0.8534 0.0666 -0.0303 0.135 Uiso d R 1 1
C C16 0.6508(9) 0.1371(4) 0.0144(3) 0.0880(17) Uani d U 1 1
H H16 0.7459 0.1262 0.0601 0.106 Uiso calc R 1 1
C C17 0.1378(7) 0.2662(3) -0.0654(2) 0.0542(11) Uani d U 1 1
C C18 0.3306(8) 0.2074(3) -0.0590(2) 0.0574(11) Uani d U 1 1

loop_
_atom_site_aniso_label
_atom_site_aniso_U_11
_atom_site_aniso_U_22
_atom_site_aniso_U_33
_atom_site_aniso_U_12
_atom_site_aniso_U_13
_atom_site_aniso_U_23
Zn1 0.0831(4) 0.0578(3) 0.0401(3) -0.0158(3) 0.0106(2) -0.0017(2)
O1 0.0689(19) 0.066(2) 0.082(2) -0.0051(16) 0.0292(17) -0.0279(17)
O2 0.0538(18) 0.079(2) 0.068(2) -0.0167(15) 0.0205(15) -0.0220(16)
O3 0.0420(14) 0.0468(16) 0.0452(14) -0.0007(11) 0.0099(11) -0.0086(12)
O4 0.0610(18) 0.064(2) 0.0605(18) -0.0104(15) 0.0055(14) -0.0212(15)
O5 0.0543(18) 0.082(2) 0.0668(19) 0.0076(16) 0.0109(15) -0.0272(17)
N1 0.071(2) 0.061(2) 0.054(2) 0.0000(19) 0.0195(18) 0.0055(18)
N2 0.062(2) 0.063(2) 0.053(2) -0.0052(19) 0.0054(18) -0.0020(18)
C1 0.056(2) 0.048(2) 0.045(2) 0.0009(19) 0.0110(19) -0.0012(18)
C2 0.046(2) 0.043(2) 0.044(2) 0.0021(16) 0.0130(17) -0.0064(17)
C3 0.045(2) 0.058(3) 0.068(3) 0.0036(19) 0.018(2) -0.004(2)
C4 0.042(2) 0.055(3) 0.063(3) -0.0041(18) 0.008(2) -0.007(2)
C5 0.045(2) 0.042(2) 0.043(2) -0.0048(17) 0.0061(17) -0.0030(16)
C6 0.052(2) 0.047(2) 0.045(2) 0.0031(18) 0.0118(19) -0.0031(17)
C7 0.092(4) 0.085(4) 0.083(4) 0.008(3) 0.040(3) 0.012(3)
C8 0.083(4) 0.101(5) 0.117(5) 0.020(3) 0.028(4) 0.033(4)
C9 0.082(4) 0.109(5) 0.080(4) -0.005(3) -0.002(3) 0.031(3)
C10 0.075(3) 0.073(3) 0.057(3) -0.015(3) 0.002(2) 0.016(2)
C11 0.113(4) 0.096(4) 0.037(2) -0.030(3) 0.002(3) 0.001(3)
C12 0.141(5) 0.094(4) 0.051(3) -0.019(4) 0.030(3) -0.010(3)
C13 0.101(4) 0.064(3) 0.065(3) -0.014(3) 0.027(3) -0.012(2)
C14 0.137(5) 0.091(4) 0.108(5) 0.007(4) 0.056(4) -0.022(4)
C15 0.110(5) 0.107(5) 0.129(5) 0.028(4) 0.046(4) -0.001(4)
C16 0.076(3) 0.086(4) 0.096(4) 0.009(3) 0.009(3) 0.003(3)
C17 0.065(3) 0.057(3) 0.039(2) -0.014(2) 0.0092(19) 0.0027(18)
C18 0.072(3) 0.056(3) 0.045(2) -0.016(2) 0.015(2) -0.0059(19)

loop_
_atom_type_symbol
_atom_type_description
_atom_type_scat_dispersion_real
_atom_type_scat_dispersion_imag
_atom_type_scat_source
C C 0.0033 0.0016 'International Tables Vol C Tables 4.2.6.8 and 6.1.1.4'
H H 0.0000 0.0000 'International Tables Vol C Tables 4.2.6.8 and 6.1.1.4'
N N 0.0061 0.0033 'International Tables Vol C Tables 4.2.6.8 and 6.1.1.4'
O O 0.0106 0.0060 'International Tables Vol C Tables 4.2.6.8 and 6.1.1.4'
Zn Zn 0.2839 1.4301 'International Tables Vol C Tables 4.2.6.8 and 6.1.1.4'

loop_
_geom_angle_atom_site_label_1
_geom_angle_atom_site_label_2
_geom_angle_atom_site_label_3
_geom_angle_site_symmetry_1
_geom_angle_site_symmetry_3
_geom_angle
O4 Zn1 N2 2_645 . 108.37(14)
O4 Zn1 O1 2_645 . 141.51(13)
N2 Zn1 O1 . . 96.85(13)
O4 Zn1 N1 2_645 . 100.88(13)
N2 Zn1 N1 . . 79.86(15)
O1 Zn1 N1 . . 112.06(14)
O4 Zn1 O2 2_645 . 98.21(12)
N2 Zn1 O2 . . 153.40(13)
O1 Zn1 O2 . . 59.89(11)
N1 Zn1 O2 . . 96.36(14)
O4 Zn1 O5 2_645 2_645 58.36(10)
N2 Zn1 O5 . 2_645 91.83(13)
O1 Zn1 O5 . 2_645 93.13(12)
N1 Zn1 O5 . 2_645 154.14(13)
O2 Zn1 O5 . 2_645 101.54(12)
O4 Zn1 C1 2_645 . 121.27(13)
N2 Zn1 C1 . . 126.34(14)
O1 Zn1 C1 . . 30.16(12)
N1 Zn1 C1 . . 107.51(14)
O2 Zn1 C1 . . 29.78(11)
O5 Zn1 C1 2_645 . 97.18(12)
O4 Zn1 C6 2_645 2_645 29.39(11)
N2 Zn1 C6 . 2_645 101.69(14)
O1 Zn1 C6 . 2_645 118.33(13)
N1 Zn1 C6 . 2_645 128.86(14)
O2 Zn1 C6 . 2_645 101.04(13)
O5 Zn1 C6 2_645 2_645 28.98(10)
C1 Zn1 C6 . 2_645 111.29(13)
C1 O1 Zn1 . . 92.8(2)
C1 O2 Zn1 . . 85.3(2)
C2 O3 C5 . . 106.3(3)
C6 O4 Zn1 . 2_655 98.7(2)
C6 O5 Zn1 . 2_655 81.6(2)
C7 N1 C17 . . 119.2(4)
C7 N1 Zn1 . . 128.5(4)
C17 N1 Zn1 . . 112.3(3)
C16 N2 C18 . . 118.7(4)
C16 N2 Zn1 . . 129.0(4)
C18 N2 Zn1 . . 112.3(3)
O2 C1 O1 . . 121.8(4)
O2 C1 C2 . . 121.1(4)
O1 C1 C2 . . 117.0(4)
O2 C1 Zn1 . . 64.9(2)
O1 C1 Zn1 . . 57.0(2)
C2 C1 Zn1 . . 170.2(3)
C3 C2 O3 . . 110.2(3)
C3 C2 C1 . . 132.0(4)
O3 C2 C1 . . 117.5(3)
C2 C3 C4 . . 106.7(4)
C2 C3 H3 . . 126.7
C4 C3 H3 . . 126.7
C5 C4 C3 . . 107.0(4)
C5 C4 H4 . . 126.5
C3 C4 H4 . . 126.5
C4 C5 O3 . . 109.8(3)
C4 C5 C6 . . 131.8(4)
O3 C5 C6 . . 118.4(3)
O5 C6 O4 . . 121.3(4)
O5 C6 C5 . . 121.1(4)
O4 C6 C5 . . 117.5(3)
O5 C6 Zn1 . 2_655 69.4(2)
O4 C6 Zn1 . 2_655 51.9(2)
C5 C6 Zn1 . 2_655 169.1(3)
N1 C7 C8 . . 121.4(5)
N1 C7 H7 . . 119.3
C8 C7 H7 . . 119.3
C9 C8 C7 . . 118.8(6)
C9 C8 H8 . . 120.6
C7 C8 H8 . . 120.6
C8 C9 C10 . . 121.1(5)
C8 C9 H9 . . 119.4
C10 C9 H9 . . 119.4
C9 C10 C17 . . 116.6(5)
C9 C10 C11 . . 125.1(5)
C17 C10 C11 . . 118.3(5)
C12 C11 C10 . . 121.1(5)
C12 C11 H11 . . 119.4
C10 C11 H11 . . 119.4
C11 C12 C13 . . 122.1(6)
C11 C12 H12 . . 119.0
C13 C12 H12 . . 119.0
C14 C13 C18 . . 116.9(5)
C14 C13 C12 . . 124.3(6)
C18 C13 C12 . . 118.7(5)
C15 C14 C13 . . 120.8(6)
C15 C14 H14 . . 119.6
C13 C14 H14 . . 119.6
C14 C15 C16 . . 119.2(6)
C14 C15 H15 . . 129.0
C16 C15 H15 . . 111.2
N2 C16 C15 . . 122.5(6)
N2 C16 H16 . . 118.7
C15 C16 H16 . . 118.7
N1 C17 C10 . . 122.9(4)
N1 C17 C18 . . 117.5(4)
C10 C17 C18 . . 119.6(4)
N2 C18 C13 . . 121.8(5)
N2 C18 C17 . . 118.0(4)
C13 C18 C17 . . 120.1(4)

loop_
_geom_bond_atom_site_label_1
_geom_bond_atom_site_label_2
_geom_bond_site_symmetry_2
_geom_bond_distance
Zn1 O4 2_645 2.027(3)
Zn1 N2 . 2.089(4)
Zn1 O1 . 2.090(3)
Zn1 N1 . 2.092(4)
Zn1 O2 . 2.261(3)
Zn1 O5 2_645 2.408(3)
O1 C1 . 1.252(5)
O2 C1 . 1.240(5)
O3 C2 . 1.369(4)
O3 C5 . 1.372(4)
O4 C6 . 1.263(4)
O5 C6 . 1.246(4)
N1 C7 . 1.316(6)
N1 C17 . 1.361(5)
N2 C16 . 1.324(6)
N2 C18 . 1.358(5)
C1 C2 . 1.475(5)
C2 C3 . 1.347(5)
C3 C4 . 1.413(6)
C3 H3 . 0.9300
C4 C5 . 1.351(5)
C4 H4 . 0.9300
C5 C6 . 1.455(5)
C7 C8 . 1.418(7)
C7 H7 . 0.9300
C8 C9 . 1.367(8)
C8 H8 . 0.9300
C9 C10 . 1.381(8)
C9 H9 . 0.9300
C10 C17 . 1.401(6)
C10 C11 . 1.447(7)
C11 C12 . 1.317(8)
C11 H11 . 0.9300
C12 C13 . 1.410(7)
C12 H12 . 0.9300
C13 C14 . 1.399(8)
C13 C18 . 1.405(6)
C14 C15 . 1.341(9)
C14 H14 . 0.9300
C15 C16 . 1.390(8)
C15 H15 . 0.9487
C16 H16 . 0.9300
C17 C18 . 1.416(6)

loop_
_geom_torsion_atom_site_label_1
_geom_torsion_atom_site_label_2
_geom_torsion_atom_site_label_3
_geom_torsion_atom_site_label_4
_geom_torsion_site_symmetry_1
_geom_torsion_site_symmetry_4
_geom_torsion
O4 Zn1 O1 C1 2_645 . -59.7(3)
N2 Zn1 O1 C1 . . 168.9(3)
N1 Zn1 O1 C1 . . 87.1(3)
O2 Zn1 O1 C1 . . 2.6(2)
O5 Zn1 O1 C1 2_645 . -98.9(3)
C6 Zn1 O1 C1 2_645 . -83.9(3)
O4 Zn1 O2 C1 2_645 . 143.5(2)
N2 Zn1 O2 C1 . . -34.5(4)
O1 Zn1 O2 C1 . . -2.6(2)
N1 Zn1 O2 C1 . . -114.5(3)
O5 Zn1 O2 C1 2_645 . 84.3(3)
C6 Zn1 O2 C1 2_645 . 113.8(3)
O4 Zn1 N1 C7 2_645 . 71.3(4)
N2 Zn1 N1 C7 . . 178.3(4)
O1 Zn1 N1 C7 . . -88.4(4)
O2 Zn1 N1 C7 . . -28.3(4)
O5 Zn1 N1 C7 2_645 . 105.4(5)
C1 Zn1 N1 C7 . . -56.6(4)
C6 Zn1 N1 C7 2_645 . 81.4(5)
O4 Zn1 N1 C17 2_645 . -106.0(3)
N2 Zn1 N1 C17 . . 1.0(3)
O1 Zn1 N1 C17 . . 94.3(3)
O2 Zn1 N1 C17 . . 154.4(3)
O5 Zn1 N1 C17 2_645 . -71.9(4)
C1 Zn1 N1 C17 . . 126.1(3)
C6 Zn1 N1 C17 2_645 . -95.9(3)
O4 Zn1 N2 C16 2_645 . -84.1(4)
O1 Zn1 N2 C16 . . 66.4(4)
N1 Zn1 N2 C16 . . 177.7(4)
O2 Zn1 N2 C16 . . 93.7(5)
O5 Zn1 N2 C16 2_645 . -27.0(4)
C1 Zn1 N2 C16 . . 73.3(5)
C6 Zn1 N2 C16 2_645 . -54.5(4)
O4 Zn1 N2 C18 2_645 . 97.8(3)
O1 Zn1 N2 C18 . . -111.7(3)
N1 Zn1 N2 C18 . . -0.4(3)
O2 Zn1 N2 C18 . . -84.3(4)
O5 Zn1 N2 C18 2_645 . 154.9(3)
C1 Zn1 N2 C18 . . -104.8(3)
C6 Zn1 N2 C18 2_645 . 127.5(3)
Zn1 O2 C1 O1 . . 4.5(4)
Zn1 O2 C1 C2 . . -171.2(4)
Zn1 O1 C1 O2 . . -4.9(4)
Zn1 O1 C1 C2 . . 171.0(3)
O4 Zn1 C1 O2 2_645 . -43.5(3)
N2 Zn1 C1 O2 . . 161.7(2)
O1 Zn1 C1 O2 . . 175.4(4)
N1 Zn1 C1 O2 . . 71.5(3)
O5 Zn1 C1 O2 2_645 . -100.7(2)
C6 Zn1 C1 O2 2_645 . -74.5(3)
O4 Zn1 C1 O1 2_645 . 141.0(2)
N2 Zn1 C1 O1 . . -13.8(3)
N1 Zn1 C1 O1 . . -103.9(3)
O2 Zn1 C1 O1 . . -175.4(4)
O5 Zn1 C1 O1 2_645 . 83.8(3)
C6 Zn1 C1 O1 2_645 . 110.1(3)
C5 O3 C2 C3 . . 0.0(4)
C5 O3 C2 C1 . . 174.6(3)
O2 C1 C2 C3 . . 168.7(4)
O1 C1 C2 C3 . . -7.3(7)
O2 C1 C2 O3 . . -4.5(6)
O1 C1 C2 O3 . . 179.6(4)
O3 C2 C3 C4 . . 0.5(5)
C1 C2 C3 C4 . . -173.0(4)
C2 C3 C4 C5 . . -0.9(5)
C3 C4 C5 O3 . . 0.9(5)
C3 C4 C5 C6 . . -176.6(4)
C2 O3 C5 C4 . . -0.6(4)
C2 O3 C5 C6 . . 177.3(3)
Zn1 O5 C6 O4 2_655 . 1.0(4)
Zn1 O5 C6 C5 2_655 . -176.7(4)
Zn1 O4 C6 O5 2_655 . -1.2(5)
Zn1 O4 C6 C5 2_655 . 176.6(3)
C4 C5 C6 O5 . . 168.5(4)
O3 C5 C6 O5 . . -8.9(6)
C4 C5 C6 O4 . . -9.3(7)
O3 C5 C6 O4 . . 173.3(3)
C4 C5 C6 Zn1 . 2_655 4.8(19)
O3 C5 C6 Zn1 . 2_655 -172.5(13)
C17 N1 C7 C8 . . -0.8(7)
Zn1 N1 C7 C8 . . -178.0(4)
N1 C7 C8 C9 . . 0.7(9)
C7 C8 C9 C10 . . -0.9(9)
C8 C9 C10 C17 . . 1.2(8)
C8 C9 C10 C11 . . -179.5(5)
C9 C10 C11 C12 . . 179.0(6)
C17 C10 C11 C12 . . -1.7(8)
C10 C11 C12 C13 . . 3.3(9)
C11 C12 C13 C14 . . 179.4(6)
C11 C12 C13 C18 . . -2.5(9)
C18 C13 C14 C15 . . 1.2(9)
C12 C13 C14 C15 . . 179.4(6)
C13 C14 C15 C16 . . -1.2(11)
C18 N2 C16 C15 . . -1.1(8)
Zn1 N2 C16 C15 . . -179.1(5)
C14 C15 C16 N2 . . 1.2(10)
C7 N1 C17 C10 . . 1.2(7)
Zn1 N1 C17 C10 . . 178.8(3)
C7 N1 C17 C18 . . -179.0(4)
Zn1 N1 C17 C18 . . -1.4(5)
C9 C10 C17 N1 . . -1.4(7)
C11 C10 C17 N1 . . 179.2(4)
C9 C10 C17 C18 . . 178.9(4)
C11 C10 C17 C18 . . -0.5(6)
C16 N2 C18 C13 . . 1.2(7)
Zn1 N2 C18 C13 . . 179.5(3)
C16 N2 C18 C17 . . -178.5(4)
Zn1 N2 C18 C17 . . -0.2(5)
C14 C13 C18 N2 . . -1.2(7)
C12 C13 C18 N2 . . -179.5(5)
C14 C13 C18 C17 . . 178.5(5)
C12 C13 C18 C17 . . 0.2(7)
N1 C17 C18 N2 . . 1.1(6)
C10 C17 C18 N2 . . -179.1(4)
N1 C17 C18 C13 . . -178.6(4)
C10 C17 C18 C13 . . 1.2(6)
